data_4325553
loop_
_publ_author_name
'Kelly J. Kilpin'
'Emma L. Gavey'
'C. John McAdam'
'Christopher B. Anderson'
'Samuel J. Lind'
'Courtney C. Keep'
'Keith C. Gordon'
'James D. Crowley'

_publ_section_title
;
 Palladium(II) Complexes of Readily Functionalized Bidentate
 2-Pyridyl-1,2,3-triazole "Click" Ligands: A Synthetic, Structural,
 Spectroscopic, and Computational Study
;
_journal_name_full 'Inorganic Chemistry'
_journal_page_first 6334
_journal_page_last 6346
_journal_paper_doi 10.1021/ic200789b
_journal_volume 50
_journal_year 2011
_chemical_formula_moiety 'C32 H48 N8 Pd, 2(B F4)'
_chemical_formula_sum 'C32 H48 B2 F8 N8 Pd'
_chemical_formula_weight 824.80
_chemical_name_systematic
;
 ?
;
_space_group_IT_number 2
_symmetry_cell_setting triclinic
_symmetry_space_group_name_Hall '-P 1'
_symmetry_space_group_name_H-M 'P -1'
_atom_sites_solution_hydrogens geom
_atom_sites_solution_primary direct
_atom_sites_solution_secondary difmap
_audit_creation_method SHELXL-97
_cell_angle_alpha 70.725(7)
_cell_angle_beta 71.238(7)
_cell_angle_gamma 83.949(7)
_cell_formula_units_Z 1
_cell_length_a 8.7988(13)
_cell_length_b 9.6946(13)
_cell_length_c 11.9832(17)
_cell_measurement_reflns_used 5903
_cell_measurement_temperature 91(2)
_cell_measurement_theta_max 26.356
_cell_measurement_theta_min 2.425
_cell_volume 913.6(2)
_computing_structure_refinement 'SHELXL-97 (Sheldrick, 1997)'
_diffrn_ambient_temperature 91(2)
_diffrn_measured_fraction_theta_full 0.991
_diffrn_measured_fraction_theta_max 0.991
_diffrn_radiation_monochromator graphite
_diffrn_radiation_source 'fine-focus sealed tube'
_diffrn_radiation_type MoK\a
_diffrn_radiation_wavelength 0.71073
_diffrn_reflns_av_R_equivalents 0.0383
_diffrn_reflns_av_sigmaI/netI 0.0257
_diffrn_reflns_limit_h_max 10
_diffrn_reflns_limit_h_min -10
_diffrn_reflns_limit_k_max 11
_diffrn_reflns_limit_k_min -11
_diffrn_reflns_limit_l_max 14
_diffrn_reflns_limit_l_min -14
_diffrn_reflns_number 20263
_diffrn_reflns_theta_full 25.00
_diffrn_reflns_theta_max 25.00
_diffrn_reflns_theta_min 3.31
_exptl_absorpt_coefficient_mu 0.584
_exptl_absorpt_correction_T_max 0.9493
_exptl_absorpt_correction_T_min 0.8172
_exptl_absorpt_correction_type multi-scan
_exptl_absorpt_process_details SADABS
_exptl_crystal_colour colourless
_exptl_crystal_density_diffrn 1.499
_exptl_crystal_description block
_exptl_crystal_F_000 424
_exptl_crystal_size_max 0.36
_exptl_crystal_size_mid 0.32
_exptl_crystal_size_min 0.09
_refine_diff_density_max 1.143
_refine_diff_density_min -0.669
_refine_diff_density_rms 0.071
_refine_ls_extinction_method none
_refine_ls_goodness_of_fit_ref 1.087
_refine_ls_hydrogen_treatment constr
_refine_ls_matrix_type full
_refine_ls_number_parameters 233
_refine_ls_number_reflns 3192
_refine_ls_number_restraints 0
_refine_ls_restrained_S_all 1.087
_refine_ls_R_factor_all 0.0281
_refine_ls_R_factor_gt 0.0265
_refine_ls_shift/su_max 0.000
_refine_ls_shift/su_mean 0.000
_refine_ls_structure_factor_coef Fsqd
_refine_ls_weighting_details 'calc w=1/[\s^2^(Fo^2^)+(0.0340P)^2^+0.7613P] where P=(Fo^2^+2Fc^2^)/3'
_refine_ls_weighting_scheme calc
_refine_ls_wR_factor_gt 0.0665
_refine_ls_wR_factor_ref 0.0679
_reflns_number_gt 3078
_reflns_number_total 3192
_reflns_threshold_expression >2sigma(I)
_cod_data_source_file ic200789b_si_001_10.cif
_cod_data_source_block 820916
_cod_database_code 4325553

loop_
_symmetry_equiv_pos_as_xyz
'x, y, z'
'-x, -y, -z'

loop_
_atom_site_label
_atom_site_type_symbol
_atom_site_fract_x
_atom_site_fract_y
_atom_site_fract_z
_atom_site_U_iso_or_equiv
_atom_site_adp_type
_atom_site_occupancy
_atom_site_symmetry_multiplicity
_atom_site_calc_flag
_atom_site_refinement_flags
C1 C 0.0490(3) 1.0585(2) 0.73406(19) 0.0166(4) Uani 1 1 d .
H1 H 0.0309 0.9562 0.7605 0.020 Uiso 1 1 calc R
C2 C 0.0788(3) 1.1364(2) 0.6101(2) 0.0187(5) Uani 1 1 d .
H2 H 0.0812 1.0885 0.5520 0.022 Uiso 1 1 calc R
C3 C 0.1053(3) 1.2852(2) 0.57124(19) 0.0187(5) Uani 1 1 d .
H3 H 0.1280 1.3407 0.4860 0.022 Uiso 1 1 calc R
C4 C 0.0982(3) 1.3520(2) 0.65871(19) 0.0168(4) Uani 1 1 d .
H4 H 0.1147 1.4544 0.6340 0.020 Uiso 1 1 calc R
C5 C 0.0672(2) 1.2693(2) 0.78155(19) 0.0139(4) Uani 1 1 d .
C6 C 0.0587(2) 1.3360(2) 0.88059(19) 0.0148(4) Uani 1 1 d .
H6A H 0.1473 1.2973 0.9164 0.018 Uiso 1 1 calc R
H6B H 0.0721 1.4432 0.8430 0.018 Uiso 1 1 calc R
C7 C 0.2125(3) 0.6106(2) 0.97830(19) 0.0151(4) Uani 1 1 d .
H7 H 0.2163 0.5069 1.0080 0.018 Uiso 1 1 calc R
C8 C 0.3269(3) 0.7034(2) 0.88231(19) 0.0149(4) Uani 1 1 d .
C9 C 0.4856(3) 0.6661(2) 0.8035(2) 0.0184(5) Uani 1 1 d .
H9A H 0.5302 0.5795 0.8546 0.022 Uiso 1 1 calc R
H9B H 0.5606 0.7486 0.7759 0.022 Uiso 1 1 calc R
C10 C 0.4756(3) 0.6340(2) 0.6892(2) 0.0194(5) Uani 1 1 d .
H10A H 0.5753 0.5842 0.6552 0.023 Uiso 1 1 calc R
H10B H 0.3848 0.5665 0.7149 0.023 Uiso 1 1 calc R
C11 C 0.4527(3) 0.7707(2) 0.5875(2) 0.0195(5) Uani 1 1 d .
H11A H 0.5473 0.8349 0.5576 0.023 Uiso 1 1 calc R
H11B H 0.3575 0.8243 0.6232 0.023 Uiso 1 1 calc R
C12 C 0.4306(3) 0.7389(2) 0.4774(2) 0.0211(5) Uani 1 1 d .
H12A H 0.3384 0.6718 0.5073 0.025 Uiso 1 1 calc R
H12B H 0.5277 0.6891 0.4391 0.025 Uiso 1 1 calc R
C13 C 0.4015(3) 0.8772(3) 0.3796(2) 0.0265(5) Uani 1 1 d .
H13A H 0.4950 0.9430 0.3493 0.032 Uiso 1 1 calc R
H13B H 0.3064 0.9280 0.4193 0.032 Uiso 1 1 calc R
C14 C 0.3746(3) 0.8516(3) 0.2685(2) 0.0261(5) Uani 1 1 d .
H14A H 0.2899 0.7766 0.2992 0.031 Uiso 1 1 calc R
H14B H 0.3349 0.9433 0.2194 0.031 Uiso 1 1 calc R
C15 C 0.5233(3) 0.8025(3) 0.1838(2) 0.0218(5) Uani 1 1 d .
H15A H 0.5648 0.7117 0.2326 0.026 Uiso 1 1 calc R
H15B H 0.6075 0.8785 0.1505 0.026 Uiso 1 1 calc R
C16 C 0.4888(3) 0.7752(3) 0.0765(2) 0.0322(6) Uani 1 1 d .
H16A H 0.4080 0.6978 0.1090 0.048 Uiso 1 1 calc R
H16B H 0.5877 0.7450 0.0234 0.048 Uiso 1 1 calc R
H16C H 0.4482 0.8651 0.0277 0.048 Uiso 1 1 calc R
N1 n 0.0952(2) 0.69701(18) 1.02074(15) 0.0135(4) Uani 1 1 d .
N2 n 0.1345(2) 0.83680(18) 0.95430(15) 0.0144(4) Uani 1 1 d .
N3 n 0.2751(2) 0.84274(19) 0.86974(16) 0.0156(4) Uani 1 1 d .
N4 n 0.0445(2) 1.12285(18) 0.81905(16) 0.0143(4) Uani 1 1 d .
Pd1 Pd 0.0000 1.0000 1.0000 0.01286(9) Uani 1 2 d S
B1 B 0.0788(3) 0.2908(3) 0.2553(2) 0.0180(5) Uani 1 1 d .
F1 F 0.11945(19) 0.16511(14) 0.33488(12) 0.0310(3) Uani 1 1 d .
F2 F 0.1309(2) 0.28003(15) 0.13500(12) 0.0360(4) Uani 1 1 d .
F3 F 0.15098(15) 0.41241(13) 0.25498(11) 0.0201(3) Uani 1 1 d .
F4 F -0.08511(18) 0.31096(17) 0.28742(18) 0.0492(5) Uani 1 1 d .

loop_
_atom_site_aniso_label
_atom_site_aniso_U_11
_atom_site_aniso_U_22
_atom_site_aniso_U_33
_atom_site_aniso_U_23
_atom_site_aniso_U_13
_atom_site_aniso_U_12
C1 0.0197(11) 0.0149(10) 0.0165(11) -0.0074(9) -0.0051(9) 0.0009(9)
C2 0.0220(12) 0.0203(11) 0.0147(11) -0.0078(9) -0.0050(9) 0.0013(9)
C3 0.0185(11) 0.0217(11) 0.0117(10) -0.0027(9) -0.0023(9) 0.0007(9)
C4 0.0186(11) 0.0129(10) 0.0149(11) -0.0022(8) -0.0019(9) -0.0008(8)
C5 0.0131(10) 0.0137(10) 0.0144(10) -0.0051(8) -0.0027(8) -0.0004(8)
C6 0.0165(11) 0.0138(10) 0.0127(10) -0.0048(8) -0.0013(8) -0.0025(8)
C7 0.0215(11) 0.0118(10) 0.0136(10) -0.0053(8) -0.0067(9) 0.0017(8)
C8 0.0195(11) 0.0136(10) 0.0134(10) -0.0050(8) -0.0068(9) 0.0006(8)
C9 0.0186(11) 0.0179(11) 0.0174(11) -0.0050(9) -0.0045(9) 0.0014(9)
C10 0.0197(12) 0.0181(11) 0.0188(11) -0.0090(9) -0.0004(9) -0.0002(9)
C11 0.0208(12) 0.0183(11) 0.0182(11) -0.0081(9) -0.0015(9) -0.0018(9)
C12 0.0239(12) 0.0202(11) 0.0188(11) -0.0084(9) -0.0033(9) -0.0014(9)
C13 0.0339(14) 0.0236(12) 0.0233(12) -0.0112(10) -0.0090(11) 0.0081(10)
C14 0.0260(13) 0.0283(13) 0.0251(13) -0.0097(10) -0.0099(10) 0.0056(10)
C15 0.0262(13) 0.0208(11) 0.0206(12) -0.0072(9) -0.0093(10) 0.0004(9)
C16 0.0425(16) 0.0352(14) 0.0269(13) -0.0155(11) -0.0165(12) 0.0035(12)
N1 0.0175(9) 0.0113(8) 0.0099(8) -0.0022(7) -0.0026(7) -0.0018(7)
N2 0.0199(10) 0.0113(9) 0.0105(8) -0.0024(7) -0.0030(7) -0.0020(7)
N3 0.0180(9) 0.0162(9) 0.0124(9) -0.0054(7) -0.0032(7) -0.0003(7)
N4 0.0167(9) 0.0124(9) 0.0129(9) -0.0041(7) -0.0035(7) 0.0001(7)
Pd1 0.01884(14) 0.00908(13) 0.00973(13) -0.00278(9) -0.00329(9) -0.00010(9)
B1 0.0217(13) 0.0154(12) 0.0162(12) -0.0036(10) -0.0060(10) -0.0012(10)
F1 0.0576(10) 0.0166(7) 0.0220(7) -0.0025(6) -0.0209(7) 0.0028(6)
F2 0.0713(11) 0.0219(7) 0.0162(7) -0.0026(6) -0.0138(7) -0.0156(7)
F3 0.0239(7) 0.0163(6) 0.0220(7) -0.0083(5) -0.0074(5) -0.0001(5)
F4 0.0211(8) 0.0316(9) 0.0861(14) -0.0147(9) -0.0071(8) -0.0050(7)

loop_
_atom_type_symbol
_atom_type_description
_atom_type_scat_dispersion_real
_atom_type_scat_dispersion_imag
_atom_type_scat_source
C C 0.0033 0.0016 'International Tables Vol C Tables 4.2.6.8 and 6.1.1.4'
H H 0.0000 0.0000 'International Tables Vol C Tables 4.2.6.8 and 6.1.1.4'
B B 0.0013 0.0007 'International Tables Vol C Tables 4.2.6.8 and 6.1.1.4'
N N 0.0061 0.0033 'International Tables Vol C Tables 4.2.6.8 and 6.1.1.4'
F F 0.0171 0.0103 'International Tables Vol C Tables 4.2.6.8 and 6.1.1.4'
Pd Pd -0.9988 1.0072 'International Tables Vol C Tables 4.2.6.8 and 6.1.1.4'

loop_
_geom_angle_atom_site_label_1
_geom_angle_atom_site_label_2
_geom_angle_atom_site_label_3
_geom_angle
_geom_angle_site_symmetry_1
_geom_angle_site_symmetry_3
N4 C1 C2 122.1(2) . .
N4 C1 H1 119.0 . .
C2 C1 H1 119.0 . .
C1 C2 C3 119.1(2) . .
C1 C2 H2 120.4 . .
C3 C2 H2 120.4 . .
C2 C3 C4 118.93(19) . .
C2 C3 H3 120.5 . .
C4 C3 H3 120.5 . .
C5 C4 C3 119.6(2) . .
C5 C4 H4 120.2 . .
C3 C4 H4 120.2 . .
N4 C5 C4 121.32(19) . .
N4 C5 C6 116.75(18) . .
C4 C5 C6 121.92(18) . .
N1 C6 C5 110.95(17) 2_577 .
N1 C6 H6A 109.4 2_577 .
C5 C6 H6A 109.4 . .
N1 C6 H6B 109.4 2_577 .
C5 C6 H6B 109.4 . .
H6A C6 H6B 108.0 . .
N1 C7 C8 105.68(18) . .
N1 C7 H7 127.2 . .
C8 C7 H7 127.2 . .
N3 C8 C7 108.46(18) . .
N3 C8 C9 122.77(19) . .
C7 C8 C9 128.75(19) . .
C8 C9 C10 113.44(18) . .
C8 C9 H9A 108.9 . .
C10 C9 H9A 108.9 . .
C8 C9 H9B 108.9 . .
C10 C9 H9B 108.9 . .
H9A C9 H9B 107.7 . .
C11 C10 C9 113.22(18) . .
C11 C10 H10A 108.9 . .
C9 C10 H10A 108.9 . .
C11 C10 H10B 108.9 . .
C9 C10 H10B 108.9 . .
H10A C10 H10B 107.7 . .
C10 C11 C12 113.57(18) . .
C10 C11 H11A 108.9 . .
C12 C11 H11A 108.9 . .
C10 C11 H11B 108.9 . .
C12 C11 H11B 108.9 . .
H11A C11 H11B 107.7 . .
C11 C12 C13 112.31(18) . .
C11 C12 H12A 109.1 . .
C13 C12 H12A 109.1 . .
C11 C12 H12B 109.1 . .
C13 C12 H12B 109.1 . .
H12A C12 H12B 107.9 . .
C12 C13 C14 114.61(19) . .
C12 C13 H13A 108.6 . .
C14 C13 H13A 108.6 . .
C12 C13 H13B 108.6 . .
C14 C13 H13B 108.6 . .
H13A C13 H13B 107.6 . .
C15 C14 C13 114.1(2) . .
C15 C14 H14A 108.7 . .
C13 C14 H14A 108.7 . .
C15 C14 H14B 108.7 . .
C13 C14 H14B 108.7 . .
H14A C14 H14B 107.6 . .
C14 C15 C16 111.9(2) . .
C14 C15 H15A 109.2 . .
C16 C15 H15A 109.2 . .
C14 C15 H15B 109.2 . .
C16 C15 H15B 109.2 . .
H15A C15 H15B 107.9 . .
C15 C16 H16A 109.5 . .
C15 C16 H16B 109.5 . .
H16A C16 H16B 109.5 . .
C15 C16 H16C 109.5 . .
H16A C16 H16C 109.5 . .
H16B C16 H16C 109.5 . .
C7 N1 N2 109.06(17) . .
C7 N1 C6 131.79(18) . 2_577
N2 N1 C6 119.14(16) . 2_577
N3 N2 N1 109.64(16) . .
N3 N2 Pd1 128.87(13) . .
N1 N2 Pd1 121.14(13) . .
N2 N3 C8 107.16(17) . .
C1 N4 C5 118.91(18) . .
C1 N4 Pd1 119.57(14) . .
C5 N4 Pd1 121.51(14) . .
N2 Pd1 N2 180.0 2_577 .
N2 Pd1 N4 88.20(7) 2_577 .
N2 Pd1 N4 91.80(7) . .
N2 Pd1 N4 91.80(7) 2_577 2_577
N2 Pd1 N4 88.20(7) . 2_577
N4 Pd1 N4 180.000(1) . 2_577
F1 B1 F4 111.3(2) . .
F1 B1 F3 110.90(18) . .
F4 B1 F3 108.90(18) . .
F1 B1 F2 108.97(19) . .
F4 B1 F2 107.8(2) . .
F3 B1 F2 108.88(18) . .

loop_
_geom_bond_atom_site_label_1
_geom_bond_atom_site_label_2
_geom_bond_distance
_geom_bond_site_symmetry_2
C1 N4 1.348(3) .
C1 C2 1.377(3) .
C1 H1 0.9500 .
C2 C3 1.382(3) .
C2 H2 0.9500 .
C3 C4 1.386(3) .
C3 H3 0.9500 .
C4 C5 1.376(3) .
C4 H4 0.9500 .
C5 N4 1.356(3) .
C5 C6 1.507(3) .
C6 N1 1.465(3) 2_577
C6 H6A 0.9900 .
C6 H6B 0.9900 .
C7 N1 1.337(3) .
C7 C8 1.382(3) .
C7 H7 0.9500 .
C8 N3 1.355(3) .
C8 C9 1.497(3) .
C9 C10 1.532(3) .
C9 H9A 0.9900 .
C9 H9B 0.9900 .
C10 C11 1.522(3) .
C10 H10A 0.9900 .
C10 H10B 0.9900 .
C11 C12 1.522(3) .
C11 H11A 0.9900 .
C11 H11B 0.9900 .
C12 C13 1.524(3) .
C12 H12A 0.9900 .
C12 H12B 0.9900 .
C13 C14 1.524(3) .
C13 H13A 0.9900 .
C13 H13B 0.9900 .
C14 C15 1.517(3) .
C14 H14A 0.9900 .
C14 H14B 0.9900 .
C15 C16 1.521(3) .
C15 H15A 0.9900 .
C15 H15B 0.9900 .
C16 H16A 0.9800 .
C16 H16B 0.9800 .
C16 H16C 0.9800 .
N1 N2 1.341(2) .
N1 C6 1.465(3) 2_577
N2 N3 1.316(2) .
N2 Pd1 1.9909(17) .
N4 Pd1 2.0300(17) .
Pd1 N2 1.9909(17) 2_577
Pd1 N4 2.0300(17) 2_577
B1 F1 1.372(3) .
B1 F4 1.378(3) .
B1 F3 1.395(3) .
B1 F2 1.401(3) .
